data_7030053
loop_
_publ_author_name
'Dorfner, Walter L.'
'Carroll, Patrick J.'
'Schelter, Eric J.'

_publ_section_title
;
 A homoleptic \h(2) hydroxylaminato Ce(IV) complex with S4 symmetry.
;
_journal_issue 17
_journal_name_full 'Dalton transactions (Cambridge, England : 2003)'
_journal_page_first 6300
_journal_page_last 6303
_journal_paper_doi 10.1039/c4dt00287c
_journal_volume 43
_journal_year 2014
_chemical_formula_sum 'C60 H96 Ce N4 O8'
_chemical_formula_weight 1141.53
_space_group_IT_number 114
_symmetry_cell_setting tetragonal
_symmetry_Int_Tables_number 114
_symmetry_space_group_name_Hall 'P -4 2n'
_symmetry_space_group_name_H-M 'P -4 21 c'
_atom_sites_solution_hydrogens geom
_atom_sites_solution_primary direct
_audit_creation_method SHELXL-97
_cell_angle_alpha 90.00
_cell_angle_beta 90.00
_cell_angle_gamma 90.00
_cell_formula_units_Z 2
_cell_length_a 16.9469(14)
_cell_length_b 16.9469(14)
_cell_length_c 10.7840(11)
_cell_measurement_temperature 100(1)
_cell_volume 3097.1(5)
_computing_data_collection 'Bruker APEX2'
_computing_data_reduction 'Bruker SAINT'
_computing_structure_refinement 'SHELXL-97 (Sheldrick, 2008)'
_computing_structure_solution 'SHELXS-97 (Sheldrick, 2008)'
_diffrn_ambient_temperature 100(1)
_diffrn_measured_fraction_theta_full 0.999
_diffrn_measured_fraction_theta_max 0.999
_diffrn_measurement_device 'CCD Area Detector'
_diffrn_measurement_device_type 'Bruker APEXII'
_diffrn_measurement_method 'phi and omega scans'
_diffrn_radiation_monochromator graphite
_diffrn_radiation_source 'sealed tube'
_diffrn_radiation_type MoK\a
_diffrn_radiation_wavelength 0.71073
_diffrn_reflns_av_R_equivalents 0.0531
_diffrn_reflns_av_sigmaI/netI 0.0278
_diffrn_reflns_limit_h_max 21
_diffrn_reflns_limit_h_min -21
_diffrn_reflns_limit_k_max 21
_diffrn_reflns_limit_k_min -21
_diffrn_reflns_limit_l_max 13
_diffrn_reflns_limit_l_min -13
_diffrn_reflns_number 65612
_diffrn_reflns_theta_full 27.46
_diffrn_reflns_theta_max 27.46
_diffrn_reflns_theta_min 1.70
_exptl_absorpt_coefficient_mu 0.787
_exptl_absorpt_correction_T_max 0.7456
_exptl_absorpt_correction_T_min 0.6337
_exptl_absorpt_correction_type multi-scan
_exptl_absorpt_process_details '(SADABS; Sheldrick, 2007)'
_exptl_crystal_colour 'dark red'
_exptl_crystal_density_diffrn 1.224
_exptl_crystal_density_method 'not measured'
_exptl_crystal_description needle
_exptl_crystal_F_000 1212
_exptl_crystal_size_max 0.20
_exptl_crystal_size_mid 0.15
_exptl_crystal_size_min 0.05
_refine_diff_density_max 2.522
_refine_diff_density_min -0.669
_refine_diff_density_rms 0.090
_refine_ls_abs_structure_details 'Flack H D (1983), Acta Cryst. A39, 876-881'
_refine_ls_abs_structure_Flack -0.04(4)
_refine_ls_extinction_method none
_refine_ls_goodness_of_fit_ref 1.076
_refine_ls_hydrogen_treatment constr
_refine_ls_matrix_type full
_refine_ls_number_parameters 173
_refine_ls_number_reflns 3522
_refine_ls_number_restraints 0
_refine_ls_restrained_S_all 1.076
_refine_ls_R_factor_all 0.0593
_refine_ls_R_factor_gt 0.0362
_refine_ls_shift/su_max 0.001
_refine_ls_shift/su_mean 0.000
_refine_ls_structure_factor_coef Fsqd
_refine_ls_weighting_details 'calc w=1/[\s^2^(Fo^2^)+(0.0492P)^2^+4.6274P] where P=(Fo^2^+2Fc^2^)/3'
_refine_ls_weighting_scheme calc
_refine_ls_wR_factor_gt 0.0889
_refine_ls_wR_factor_ref 0.1032
_reflns_number_gt 2587
_reflns_number_total 3522
_reflns_threshold_expression >2sigma(I)
_cod_data_source_file c4dt00287c2.cif
_cod_data_source_block compound_1
_cod_original_sg_symbol_H-M 'P -4 21 c     '
_cod_database_code 7030053

loop_
_symmetry_equiv_pos_as_xyz
'x, y, z'
'y, -x, -z'
'-x, -y, z'
'-y, x, -z'
'-x+1/2, y+1/2, -z+1/2'
'-y+1/2, -x+1/2, z+1/2'
'x+1/2, -y+1/2, -z+1/2'
'y+1/2, x+1/2, z+1/2'

loop_
_atom_site_label
_atom_site_type_symbol
_atom_site_fract_x
_atom_site_fract_y
_atom_site_fract_z
_atom_site_U_iso_or_equiv
_atom_site_adp_type
_atom_site_occupancy
_atom_site_symmetry_multiplicity
_atom_site_calc_flag
_atom_site_refinement_flags
Ce1 Ce 1.0000 0.0000 1.0000 0.01909(11) Uani 1 4 d S
O1 O 0.90080(15) 0.08355(15) 0.9847(8) 0.0357(14) Uani 1 1 d .
O2 O 1.0664(2) 0.17052(19) 0.7446(4) 0.0475(9) Uani 1 1 d .
N1 N 0.9376(2) 0.1092(2) 0.8690(4) 0.0340(9) Uani 1 1 d .
C1 C 0.9622(3) 0.1911(2) 0.8876(5) 0.0382(12) Uani 1 1 d .
C2 C 0.9249(3) 0.2380(2) 0.9764(7) 0.0514(18) Uani 1 1 d .
H2 H 0.8823 0.2175 1.0202 0.068 Uiso 1 1 calc R
C3 C 0.9500(2) 0.3152(2) 1.0013(8) 0.0549(14) Uani 1 1 d .
C4 C 1.0130(3) 0.3439(3) 0.9309(6) 0.0606(18) Uani 1 1 d .
H4 H 1.0291 0.3959 0.9420 0.081 Uiso 1 1 calc R
C5 C 1.0519(3) 0.2976(3) 0.8453(6) 0.0543(16) Uani 1 1 d .
H5 H 1.0948 0.3181 0.8021 0.072 Uiso 1 1 calc R
C6 C 1.0275(3) 0.2201(3) 0.8230(6) 0.0411(12) Uani 1 1 d .
C7 C 1.1308(3) 0.2006(4) 0.6763(6) 0.0539(14) Uani 1 1 d .
H7a H 1.1133 0.2436 0.6255 0.081 Uiso 1 1 calc R
H7b H 1.1521 0.1597 0.6246 0.081 Uiso 1 1 calc R
H7c H 1.1708 0.2188 0.7325 0.081 Uiso 1 1 calc R
C8 C 0.9131(3) 0.3672(3) 1.1005(7) 0.0630(19) Uani 1 1 d .
C9 C 0.8744(4) 0.4401(3) 1.0394(8) 0.079(3) Uani 1 1 d .
H9a H 0.9144 0.4719 1.0009 0.119 Uiso 1 1 calc R
H9b H 0.8477 0.4706 1.1016 0.119 Uiso 1 1 calc R
H9c H 0.8372 0.4231 0.9779 0.119 Uiso 1 1 calc R
C10 C 0.9759(4) 0.3935(3) 1.1929(7) 0.076(2) Uani 1 1 d .
H10a H 0.9985 0.3481 1.2324 0.114 Uiso 1 1 calc R
H10b H 0.9522 0.4270 1.2544 0.114 Uiso 1 1 calc R
H10c H 1.0164 0.4222 1.1500 0.114 Uiso 1 1 calc R
C11 C 0.8483(4) 0.3236(3) 1.1735(8) 0.084(3) Uani 1 1 d .
H11a H 0.8058 0.3102 1.1187 0.126 Uiso 1 1 calc R
H11b H 0.8290 0.3571 1.2386 0.126 Uiso 1 1 calc R
H11c H 0.8698 0.2763 1.2090 0.126 Uiso 1 1 calc R
C12 C 0.8783(3) 0.0968(3) 0.7628(7) 0.0524(15) Uani 1 1 d .
C13 C 0.9106(5) 0.1291(5) 0.6430(6) 0.076(2) Uani 1 1 d .
H13a H 0.9206 0.1846 0.6520 0.113 Uiso 1 1 calc R
H13b H 0.8730 0.1208 0.5778 0.113 Uiso 1 1 calc R
H13c H 0.9590 0.1024 0.6229 0.113 Uiso 1 1 calc R
C14 C 0.8677(3) 0.0076(3) 0.7500(6) 0.0536(13) Uani 1 1 d .
H14a H 0.8306 -0.0033 0.6850 0.080 Uiso 1 1 calc R
H14b H 0.8484 -0.0136 0.8267 0.080 Uiso 1 1 calc R
H14c H 0.9176 -0.0162 0.7303 0.080 Uiso 1 1 calc R
C15 C 0.7990(3) 0.1351(3) 0.7977(7) 0.065(2) Uani 1 1 d .
H15a H 0.8064 0.1907 0.8096 0.098 Uiso 1 1 calc R
H15b H 0.7796 0.1119 0.8730 0.098 Uiso 1 1 calc R
H15c H 0.7616 0.1265 0.7323 0.098 Uiso 1 1 calc R

loop_
_atom_site_aniso_label
_atom_site_aniso_U_11
_atom_site_aniso_U_22
_atom_site_aniso_U_33
_atom_site_aniso_U_23
_atom_site_aniso_U_13
_atom_site_aniso_U_12
Ce1 0.01378(12) 0.01378(12) 0.02970(18) 0.000 0.000 0.000
O1 0.0200(12) 0.0205(12) 0.067(4) 0.003(2) 0.001(2) 0.0045(10)
O2 0.043(2) 0.0360(18) 0.063(2) 0.0117(18) 0.0102(19) 0.0052(15)
N1 0.0290(19) 0.0221(18) 0.051(3) 0.0075(18) -0.0006(19) -0.0006(14)
C1 0.027(2) 0.015(2) 0.072(4) 0.008(2) -0.003(2) 0.0012(17)
C2 0.023(2) 0.0206(19) 0.111(6) 0.010(3) 0.020(3) 0.0036(15)
C3 0.029(2) 0.0193(18) 0.116(5) -0.010(4) 0.012(4) 0.0031(15)
C4 0.041(3) 0.017(2) 0.124(5) 0.005(3) 0.028(3) 0.003(2)
C5 0.029(2) 0.026(2) 0.108(5) 0.015(3) 0.019(3) -0.002(2)
C6 0.028(2) 0.020(2) 0.075(4) 0.009(2) 0.002(2) 0.0060(17)
C7 0.052(3) 0.056(3) 0.054(4) 0.018(3) 0.012(3) 0.003(3)
C8 0.043(3) 0.020(2) 0.127(6) -0.006(3) 0.039(4) 0.002(2)
C9 0.053(3) 0.029(3) 0.157(8) -0.019(4) 0.030(4) 0.012(2)
C10 0.057(4) 0.034(3) 0.136(6) -0.016(4) 0.044(4) -0.003(3)
C11 0.059(4) 0.033(3) 0.160(7) -0.017(4) 0.059(5) -0.002(3)
C12 0.049(3) 0.036(3) 0.072(4) 0.014(3) -0.021(3) 0.004(2)
C13 0.083(5) 0.087(5) 0.057(4) 0.031(4) -0.032(4) -0.011(4)
C14 0.061(3) 0.039(3) 0.061(3) 0.002(3) -0.031(3) -0.004(3)
C15 0.038(3) 0.037(3) 0.121(6) 0.020(3) -0.027(3) 0.002(2)

loop_
_atom_type_symbol
_atom_type_description
_atom_type_scat_dispersion_real
_atom_type_scat_dispersion_imag
_atom_type_scat_source
C C 0.0033 0.0016 'International Tables Vol C Tables 4.2.6.8 and 6.1.1.4'
H H 0.0000 0.0000 'International Tables Vol C Tables 4.2.6.8 and 6.1.1.4'
Ce Ce -0.2486 2.6331 'International Tables Vol C Tables 4.2.6.8 and 6.1.1.4'
N N 0.0061 0.0033 'International Tables Vol C Tables 4.2.6.8 and 6.1.1.4'
O O 0.0106 0.0060 'International Tables Vol C Tables 4.2.6.8 and 6.1.1.4'

loop_
_geom_angle_atom_site_label_1
_geom_angle_atom_site_label_2
_geom_angle_atom_site_label_3
_geom_angle
_geom_angle_site_symmetry_1
_geom_angle_site_symmetry_3
O1 Ce1 O1 171.4(5) 4_647 2_667
O1 Ce1 O1 90.32(4) 4_647 .
O1 Ce1 O1 90.32(3) 2_667 .
O1 Ce1 O1 90.32(3) 4_647 3_755
O1 Ce1 O1 90.32(4) 2_667 3_755
O1 Ce1 O1 171.4(5) . 3_755
O1 Ce1 N1 137.7(2) 4_647 2_667
O1 Ce1 N1 34.7(2) 2_667 2_667
O1 Ce1 N1 109.13(15) . 2_667
O1 Ce1 N1 75.81(18) 3_755 2_667
O1 Ce1 N1 34.7(2) 4_647 4_647
O1 Ce1 N1 137.7(2) 2_667 4_647
O1 Ce1 N1 75.81(18) . 4_647
O1 Ce1 N1 109.13(15) 3_755 4_647
N1 Ce1 N1 112.94(19) 2_667 4_647
O1 Ce1 N1 75.81(18) 4_647 3_755
O1 Ce1 N1 109.13(15) 2_667 3_755
O1 Ce1 N1 137.7(2) . 3_755
O1 Ce1 N1 34.7(2) 3_755 3_755
N1 Ce1 N1 107.76(9) 2_667 3_755
N1 Ce1 N1 107.76(9) 4_647 3_755
O1 Ce1 N1 109.13(15) 4_647 .
O1 Ce1 N1 75.81(18) 2_667 .
O1 Ce1 N1 34.7(2) . .
O1 Ce1 N1 137.7(2) 3_755 .
N1 Ce1 N1 107.76(9) 2_667 .
N1 Ce1 N1 107.76(9) 4_647 .
N1 Ce1 N1 112.94(19) 3_755 .
N1 O1 Ce1 86.0(2) . .
C6 O2 C7 118.4(4) . .
O1 N1 C1 106.7(4) . .
O1 N1 C12 108.4(4) . .
C1 N1 C12 114.7(4) . .
O1 N1 Ce1 59.30(16) . .
C1 N1 Ce1 119.6(3) . .
C12 N1 Ce1 125.6(3) . .
C2 C1 C6 120.0(4) . .
C2 C1 N1 120.4(4) . .
C6 C1 N1 119.4(4) . .
C1 C2 C3 121.8(5) . .
C2 C3 C4 116.9(6) . .
C2 C3 C8 123.4(5) . .
C4 C3 C8 119.7(4) . .
C5 C4 C3 122.1(5) . .
C4 C5 C6 120.5(5) . .
O2 C6 C1 118.4(4) . .
O2 C6 C5 122.9(5) . .
C1 C6 C5 118.6(5) . .
C3 C8 C10 110.0(4) . .
C3 C8 C11 112.1(4) . .
C10 C8 C11 107.7(6) . .
C3 C8 C9 109.7(6) . .
C10 C8 C9 109.8(5) . .
C11 C8 C9 107.4(5) . .
C13 C12 C14 108.9(6) . .
C13 C12 C15 112.0(5) . .
C14 C12 C15 109.7(5) . .
C13 C12 N1 110.5(5) . .
C14 C12 N1 106.2(4) . .
C15 C12 N1 109.3(5) . .

loop_
_geom_bond_atom_site_label_1
_geom_bond_atom_site_label_2
_geom_bond_distance
_geom_bond_site_symmetry_2
Ce1 O1 2.204(3) 4_647
Ce1 O1 2.204(3) 2_667
Ce1 O1 2.204(3) .
Ce1 O1 2.204(3) 3_755
Ce1 N1 2.557(4) 2_667
Ce1 N1 2.557(4) 4_647
Ce1 N1 2.557(4) 3_755
Ce1 N1 2.557(4) .
O1 N1 1.461(9) .
O2 C6 1.362(6) .
O2 C7 1.412(6) .
N1 C1 1.463(5) .
N1 C12 1.539(7) .
C1 C2 1.396(8) .
C1 C6 1.397(7) .
C2 C3 1.401(6) .
C3 C4 1.398(8) .
C3 C8 1.520(8) .
C4 C5 1.380(8) .
C5 C6 1.399(7) .
C8 C10 1.525(10) .
C8 C11 1.539(8) .
C8 C9 1.547(8) .
C12 C13 1.506(10) .
C12 C14 1.528(8) .
C12 C15 1.538(8) .
